data_7041192
loop_
_publ_author_name
'Wang, Zhao-Xi'
'Wu, Lin-Fei'
'Zhang, Xuan'
'Xing, Feifei'
'Li, Ming-Xing'

_publ_section_title
;
 Structural diversity and magnetic properties of six cobalt coordination
 polymers based on 2,2'-phosphinico-dibenzoate ligand.
;
_journal_issue 48
_journal_name_full 'Dalton transactions (Cambridge, England : 2003)'
_journal_page_first 19500
_journal_page_last 19510
_journal_paper_doi 10.1039/c6dt04010a
_journal_volume 45
_journal_year 2016
_chemical_formula_moiety 'C42 H44 Co3 N4 O18 P2'
_chemical_formula_sum 'C42 H44 Co3 N4 O18 P2'
_chemical_formula_weight 1131.54
_chemical_name_systematic
; 
 ? 
;
_space_group_IT_number 2
_symmetry_cell_setting triclinic
_symmetry_space_group_name_Hall '-P 1'
_symmetry_space_group_name_H-M 'P -1'
_atom_sites_solution_hydrogens geom
_atom_sites_solution_primary direct
_atom_sites_solution_secondary difmap
_audit_creation_method SHELXL-97
_audit_update_record
;
2016-05-24 deposited with the CCDC.
2016-11-14 downloaded from the CCDC.
;
_cell_angle_alpha 90.2540(10)
_cell_angle_beta 100.2990(10)
_cell_angle_gamma 97.7940(10)
_cell_formula_units_Z 1
_cell_length_a 8.7104(8)
_cell_length_b 10.8665(10)
_cell_length_c 12.3415(12)
_cell_measurement_reflns_used 2228
_cell_measurement_temperature 296(2)
_cell_measurement_theta_max 27.08
_cell_measurement_theta_min 2.49
_cell_volume 1138.21(18)
_computing_cell_refinement 'Bruker SMART'
_computing_data_collection 'Bruker SMART'
_computing_data_reduction 'Bruker SAINT'
_computing_molecular_graphics 'Bruker SHELXTL'
_computing_publication_material 'Bruker SHELXTL'
_computing_structure_refinement 'Bruker SHELXTL'
_computing_structure_solution 'Bruker SHELXTL'
_diffrn_ambient_temperature 296(2)
_diffrn_measured_fraction_theta_full 0.982
_diffrn_measured_fraction_theta_max 0.982
_diffrn_measurement_device_type 'CCD area detector'
_diffrn_measurement_method 'phi and omega scans'
_diffrn_radiation_monochromator graphite
_diffrn_radiation_source 'fine-focus sealed tube'
_diffrn_radiation_type MoK\a
_diffrn_radiation_wavelength 0.71073
_diffrn_reflns_av_R_equivalents 0.0178
_diffrn_reflns_av_sigmaI/netI 0.0364
_diffrn_reflns_limit_h_max 10
_diffrn_reflns_limit_h_min -9
_diffrn_reflns_limit_k_max 11
_diffrn_reflns_limit_k_min -13
_diffrn_reflns_limit_l_max 14
_diffrn_reflns_limit_l_min -14
_diffrn_reflns_number 6059
_diffrn_reflns_theta_full 25.20
_diffrn_reflns_theta_max 25.20
_diffrn_reflns_theta_min 1.68
_exptl_absorpt_coefficient_mu 1.232
_exptl_absorpt_correction_T_max 0.929
_exptl_absorpt_correction_T_min 0.850
_exptl_absorpt_correction_type multi-scan
_exptl_absorpt_process_details 'SADABS; Bruker, 2000'
_exptl_crystal_colour red
_exptl_crystal_density_diffrn 1.651
_exptl_crystal_density_method 'not measured'
_exptl_crystal_description block
_exptl_crystal_F_000 579
_exptl_crystal_size_max 0.16
_exptl_crystal_size_mid 0.11
_exptl_crystal_size_min 0.06
_refine_diff_density_max 1.203
_refine_diff_density_min -0.371
_refine_diff_density_rms 0.069
_refine_ls_extinction_method none
_refine_ls_goodness_of_fit_ref 1.086
_refine_ls_hydrogen_treatment mixed
_refine_ls_matrix_type full
_refine_ls_number_parameters 330
_refine_ls_number_reflns 4029
_refine_ls_number_restraints 4
_refine_ls_restrained_S_all 1.085
_refine_ls_R_factor_all 0.0451
_refine_ls_R_factor_gt 0.0380
_refine_ls_shift/su_max 0.000
_refine_ls_shift/su_mean 0.000
_refine_ls_structure_factor_coef Fsqd
_refine_ls_weighting_details 'calc w=1/[\s^2^(Fo^2^)+(0.0432P)^2^+0.6194P] where P=(Fo^2^+2Fc^2^)/3'
_refine_ls_weighting_scheme calc
_refine_ls_wR_factor_gt 0.0901
_refine_ls_wR_factor_ref 0.0937
_reflns_number_gt 3445
_reflns_number_total 4029
_reflns_threshold_expression >2sigma(I)
_cod_data_source_file c6dt04010a2.cif
_cod_data_source_block 2
_cod_depositor_comments
;
The following automatic conversions were performed:

'_symmetry_cell_setting' value 'Triclinic' changed to 'triclinic'
according to
/usr/data/users/saulius/crontab/automatic-downloads/rss-feeds/RSC/lib/dictionaries/cif_core.dic
dictionary named 'cif_core.dic' version 2.4.2 from 2011-04-26.

Automatic conversion script
Id: cif_fix_values 4268 2015-11-12 08:31:59Z antanas 

 Adding full bibliography for 7041190--7041195.cif.
;
_cod_original_sg_symbol_Hall '-P 1 '
_cod_original_sg_symbol_H-M 'P-1   '
_cod_database_code 7041192

loop_
_symmetry_equiv_pos_as_xyz
'x, y, z'
'-x, -y, -z'

loop_
_atom_site_label
_atom_site_type_symbol
_atom_site_fract_x
_atom_site_fract_y
_atom_site_fract_z
_atom_site_U_iso_or_equiv
_atom_site_adp_type
_atom_site_occupancy
_atom_site_symmetry_multiplicity
_atom_site_calc_flag
_atom_site_refinement_flags
C1 C 0.2603(3) 0.1266(3) -0.0251(2) 0.0243(6) Uani 1 1 d .
C2 C 0.2021(3) 0.1747(3) 0.0724(2) 0.0230(6) Uani 1 1 d .
C3 C 0.0406(4) 0.1543(3) 0.0702(3) 0.0316(7) Uani 1 1 d .
H3 H -0.0257 0.1147 0.0089 0.038 Uiso 1 1 calc R
C4 C -0.0233(4) 0.1919(3) 0.1574(3) 0.0387(8) Uani 1 1 d .
H4 H -0.1313 0.1757 0.1557 0.046 Uiso 1 1 calc R
C5 C 0.0743(4) 0.2534(3) 0.2469(3) 0.0390(8) Uani 1 1 d .
H5 H 0.0323 0.2779 0.3064 0.047 Uiso 1 1 calc R
C6 C 0.2348(4) 0.2789(3) 0.2486(3) 0.0310(7) Uani 1 1 d .
H6 H 0.2991 0.3228 0.3086 0.037 Uiso 1 1 calc R
C7 C 0.3017(3) 0.2402(3) 0.1623(2) 0.0234(6) Uani 1 1 d .
C8 C 0.4686(4) 0.5641(3) 0.2332(3) 0.0312(7) Uani 1 1 d .
C9 C 0.5748(4) 0.4912(3) 0.3102(3) 0.0320(7) Uani 1 1 d .
C10 C 0.6518(5) 0.5492(4) 0.4100(3) 0.0508(10) Uani 1 1 d .
H10 H 0.6341 0.6292 0.4260 0.061 Uiso 1 1 calc R
C11 C 0.7531(6) 0.4920(4) 0.4857(3) 0.0666(13) Uani 1 1 d .
H11 H 0.8026 0.5329 0.5516 0.080 Uiso 1 1 calc R
C12 C 0.7805(5) 0.3731(4) 0.4626(3) 0.0579(11) Uani 1 1 d .
H12 H 0.8489 0.3337 0.5131 0.070 Uiso 1 1 calc R
C13 C 0.7060(4) 0.3128(3) 0.3646(3) 0.0376(8) Uani 1 1 d .
H13 H 0.7251 0.2328 0.3499 0.045 Uiso 1 1 calc R
C14 C 0.6020(3) 0.3697(3) 0.2868(2) 0.0268(7) Uani 1 1 d .
C15 C 0.1800(4) -0.0771(3) 0.2478(3) 0.0389(8) Uani 1 1 d .
H15 H 0.1364 -0.1211 0.1822 0.047 Uiso 1 1 calc R
C16 C 0.0866(4) -0.0693(4) 0.3260(3) 0.0513(10) Uani 1 1 d .
H16 H -0.0180 -0.1061 0.3130 0.062 Uiso 1 1 calc R
C17 C 0.1510(4) -0.0061(4) 0.4232(3) 0.0461(9) Uani 1 1 d .
C18 C 0.3060(5) 0.0463(4) 0.4404(3) 0.0462(9) Uani 1 1 d .
H18 H 0.3526 0.0892 0.5059 0.055 Uiso 1 1 calc R
C19 C 0.3907(4) 0.0338(3) 0.3581(3) 0.0360(8) Uani 1 1 d .
H19 H 0.4964 0.0678 0.3703 0.043 Uiso 1 1 calc R
C20 C 0.8687(5) 0.5327(4) 0.0908(4) 0.0622(12) Uani 1 1 d .
H20A H 0.9085 0.5641 0.0262 0.075 Uiso 1 1 calc R
H20B H 0.8488 0.4428 0.0831 0.075 Uiso 1 1 calc R
C21 C 0.9914(6) 0.5681(5) 0.1900(5) 0.101(2) Uani 1 1 d .
H21A H 1.0101 0.6570 0.1994 0.151 Uiso 1 1 calc R
H21B H 1.0872 0.5381 0.1810 0.151 Uiso 1 1 calc R
H21C H 0.9562 0.5321 0.2537 0.151 Uiso 1 1 calc R
Co1 Co 0.47719(5) -0.02452(3) 0.13583(3) 0.02289(13) Uani 1 1 d .
Co2 Co 0.5000 0.5000 0.0000 0.02467(15) Uani 1 2 d S
H9 H 0.746(4) 0.651(4) 0.101(3) 0.040(11) Uiso 1 1 d .
H7A H 0.368(5) -0.243(3) 0.1408(19) 0.060 Uiso 1 1 d D
H8A H 0.569(4) -0.182(4) 0.275(3) 0.048 Uiso 1 1 d D
H7B H 0.373(5) -0.230(3) 0.0325(18) 0.060 Uiso 1 1 d D
H8B H 0.689(4) -0.115(4) 0.238(3) 0.048 Uiso 1 1 d D
N1 N 0.3293(3) -0.0247(2) 0.2616(2) 0.0288(6) Uani 1 1 d .
N2 N 0.0648(4) 0.0172(4) 0.5093(3) 0.0717(12) Uani 1 1 d .
O1 O 0.2008(3) 0.1615(2) -0.11717(17) 0.0332(5) Uani 1 1 d .
O2 O 0.3642(2) 0.05276(18) -0.01099(16) 0.0262(5) Uani 1 1 d .
O3 O 0.5786(2) 0.14998(17) 0.18384(16) 0.0248(4) Uani 1 1 d .
O4 O 0.5440(2) 0.32921(18) 0.05847(16) 0.0261(5) Uani 1 1 d .
O5 O 0.4049(2) 0.51605(19) 0.13974(17) 0.0309(5) Uani 1 1 d .
O6 O 0.4464(3) 0.6681(2) 0.2664(2) 0.0474(7) Uani 1 1 d .
O7 O 0.3500(3) -0.19482(19) 0.08739(18) 0.0320(5) Uani 1 1 d D
O8 O 0.6282(3) -0.1035(2) 0.2621(2) 0.0386(6) Uani 1 1 d .
O9 O 0.7250(3) 0.5782(2) 0.09402(19) 0.0349(5) Uani 1 1 d .
P1 P 0.51283(9) 0.27146(7) 0.16525(6) 0.02150(18) Uani 1 1 d .

loop_
_atom_site_aniso_label
_atom_site_aniso_U_11
_atom_site_aniso_U_22
_atom_site_aniso_U_33
_atom_site_aniso_U_23
_atom_site_aniso_U_13
_atom_site_aniso_U_12
C1 0.0226(15) 0.0182(15) 0.0303(16) -0.0028(12) 0.0027(12) -0.0001(12)
C2 0.0227(15) 0.0185(15) 0.0296(16) 0.0027(12) 0.0058(12) 0.0082(12)
C3 0.0261(16) 0.0301(18) 0.0378(18) -0.0013(14) 0.0038(14) 0.0033(13)
C4 0.0225(16) 0.046(2) 0.051(2) 0.0018(17) 0.0121(15) 0.0070(15)
C5 0.0353(19) 0.043(2) 0.045(2) -0.0042(16) 0.0232(16) 0.0095(16)
C6 0.0323(17) 0.0292(18) 0.0326(17) -0.0051(13) 0.0109(14) 0.0018(14)
C7 0.0231(15) 0.0211(15) 0.0280(15) 0.0042(12) 0.0067(12) 0.0073(12)
C8 0.0389(19) 0.0244(17) 0.0332(17) 0.0008(13) 0.0172(14) 0.0009(14)
C9 0.0360(18) 0.0291(18) 0.0312(17) -0.0047(13) 0.0105(14) 0.0002(14)
C10 0.064(3) 0.038(2) 0.046(2) -0.0168(17) -0.0012(19) 0.0084(19)
C11 0.080(3) 0.063(3) 0.046(2) -0.027(2) -0.017(2) 0.013(2)
C12 0.061(3) 0.063(3) 0.044(2) -0.009(2) -0.0146(19) 0.019(2)
C13 0.0382(19) 0.0360(19) 0.0377(19) -0.0054(15) 0.0024(15) 0.0082(15)
C14 0.0247(15) 0.0271(17) 0.0286(16) -0.0029(13) 0.0072(13) 0.0009(12)
C15 0.0346(19) 0.054(2) 0.0282(17) -0.0024(16) 0.0081(14) 0.0046(16)
C16 0.0297(19) 0.086(3) 0.039(2) 0.001(2) 0.0139(16) 0.0028(19)
C17 0.044(2) 0.075(3) 0.0276(18) 0.0038(17) 0.0164(16) 0.0233(19)
C18 0.051(2) 0.059(3) 0.0315(19) -0.0054(17) 0.0138(17) 0.0106(19)
C19 0.0393(19) 0.0370(19) 0.0340(18) -0.0022(15) 0.0125(15) 0.0057(15)
C20 0.039(2) 0.053(3) 0.098(4) -0.005(2) 0.015(2) 0.0123(19)
C21 0.056(3) 0.072(4) 0.157(6) -0.007(4) -0.033(3) 0.018(3)
Co1 0.0272(2) 0.0189(2) 0.0246(2) 0.00091(16) 0.00870(17) 0.00546(16)
Co2 0.0289(3) 0.0198(3) 0.0271(3) 0.0007(2) 0.0088(2) 0.0045(2)
N1 0.0329(15) 0.0295(15) 0.0274(14) 0.0029(11) 0.0119(11) 0.0083(11)
N2 0.049(2) 0.131(4) 0.0379(18) -0.008(2) 0.0171(19) 0.008(2)
O1 0.0349(12) 0.0373(13) 0.0287(12) 0.0007(10) 0.0029(10) 0.0137(10)
O2 0.0283(11) 0.0240(11) 0.0286(11) 0.0003(9) 0.0070(9) 0.0096(9)
O3 0.0243(11) 0.0192(11) 0.0319(11) -0.0007(8) 0.0072(9) 0.0039(8)
O4 0.0328(12) 0.0205(11) 0.0283(11) 0.0008(8) 0.0130(9) 0.0052(9)
O5 0.0350(12) 0.0311(12) 0.0290(12) -0.0020(9) 0.0100(10) 0.0068(10)
O6 0.0768(19) 0.0254(13) 0.0433(14) -0.0030(11) 0.0151(13) 0.0138(12)
O7 0.0442(13) 0.0230(12) 0.0322(12) -0.0017(9) 0.0161(11) 0.0043(10)
O8 0.0417(15) 0.0406(14) 0.0357(13) 0.0000(11) 0.0054(11) 0.0155(12)
O9 0.0299(12) 0.0261(14) 0.0482(15) 0.0004(11) 0.0049(10) 0.0049(10)
P1 0.0218(4) 0.0189(4) 0.0248(4) -0.0013(3) 0.0070(3) 0.0028(3)

loop_
_atom_type_symbol
_atom_type_description
_atom_type_scat_dispersion_real
_atom_type_scat_dispersion_imag
_atom_type_scat_source
C C 0.0033 0.0016 'International Tables Vol C Tables 4.2.6.8 and 6.1.1.4'
H H 0.0000 0.0000 'International Tables Vol C Tables 4.2.6.8 and 6.1.1.4'
Co Co 0.3494 0.9721 'International Tables Vol C Tables 4.2.6.8 and 6.1.1.4'
N N 0.0061 0.0033 'International Tables Vol C Tables 4.2.6.8 and 6.1.1.4'
O O 0.0106 0.0060 'International Tables Vol C Tables 4.2.6.8 and 6.1.1.4'
P P 0.1023 0.0942 'International Tables Vol C Tables 4.2.6.8 and 6.1.1.4'

loop_
_geom_angle_atom_site_label_1
_geom_angle_atom_site_label_2
_geom_angle_atom_site_label_3
_geom_angle
_geom_angle_site_symmetry_1
_geom_angle_site_symmetry_3
O1 C1 O2 123.6(3) . .
O1 C1 C2 116.4(3) . .
O2 C1 C2 120.0(3) . .
C3 C2 C7 119.5(3) . .
C3 C2 C1 117.1(3) . .
C7 C2 C1 123.4(2) . .
C4 C3 C2 121.2(3) . .
C4 C3 H3 119.4 . .
C2 C3 H3 119.4 . .
C5 C4 C3 119.4(3) . .
C5 C4 H4 120.3 . .
C3 C4 H4 120.3 . .
C4 C5 C6 120.3(3) . .
C4 C5 H5 119.9 . .
C6 C5 H5 119.9 . .
C5 C6 C7 121.2(3) . .
C5 C6 H6 119.4 . .
C7 C6 H6 119.4 . .
C6 C7 C2 118.4(3) . .
C6 C7 P1 121.4(2) . .
C2 C7 P1 120.2(2) . .
O6 C8 O5 123.6(3) . .
O6 C8 C9 118.0(3) . .
O5 C8 C9 118.4(3) . .
C10 C9 C14 118.5(3) . .
C10 C9 C8 117.4(3) . .
C14 C9 C8 124.1(3) . .
C11 C10 C9 122.3(4) . .
C11 C10 H10 118.9 . .
C9 C10 H10 118.9 . .
C10 C11 C12 119.3(4) . .
C10 C11 H11 120.3 . .
C12 C11 H11 120.3 . .
C11 C12 C13 120.0(4) . .
C11 C12 H12 120.0 . .
C13 C12 H12 120.0 . .
C12 C13 C14 121.4(3) . .
C12 C13 H13 119.3 . .
C14 C13 H13 119.3 . .
C13 C14 C9 118.6(3) . .
C13 C14 P1 114.0(2) . .
C9 C14 P1 127.5(2) . .
N1 C15 C16 123.0(3) . .
N1 C15 H15 118.5 . .
C16 C15 H15 118.5 . .
C17 C16 C15 118.7(3) . .
C17 C16 H16 120.7 . .
C15 C16 H16 120.7 . .
C16 C17 C18 119.3(3) . .
C16 C17 N2 124.8(3) . .
C18 C17 N2 115.8(3) . .
C17 C18 C19 118.2(3) . .
C17 C18 H18 120.9 . .
C19 C18 H18 120.9 . .
N1 C19 C18 123.5(3) . .
N1 C19 H19 118.3 . .
C18 C19 H19 118.3 . .
O9 C20 C21 113.6(4) . .
O9 C20 H20A 108.8 . .
C21 C20 H20A 108.8 . .
O9 C20 H20B 108.8 . .
C21 C20 H20B 108.8 . .
H20A C20 H20B 107.7 . .
C20 C21 H21A 109.5 . .
C20 C21 H21B 109.5 . .
H21A C21 H21B 109.5 . .
C20 C21 H21C 109.5 . .
H21A C21 H21C 109.5 . .
H21B C21 H21C 109.5 . .
O3 Co1 O7 173.46(8) . .
O3 Co1 O8 92.34(9) . .
O7 Co1 O8 91.84(10) . .
O3 Co1 O2 87.27(8) . .
O7 Co1 O2 89.71(8) . .
O8 Co1 O2 167.74(9) . .
O3 Co1 N1 90.15(9) . .
O7 Co1 N1 85.38(9) . .
O8 Co1 N1 82.85(9) . .
O2 Co1 N1 109.40(9) . .
O3 Co1 O2 95.99(7) . 2_655
O7 Co1 O2 88.92(8) . 2_655
O8 Co1 O2 91.54(8) . 2_655
O2 Co1 O2 76.32(8) . 2_655
N1 Co1 O2 171.86(8) . 2_655
O4 Co2 O4 180.00(4) 2_665 .
O4 Co2 O5 95.27(8) 2_665 .
O4 Co2 O5 84.73(8) . .
O4 Co2 O5 84.73(8) 2_665 2_665
O4 Co2 O5 95.27(8) . 2_665
O5 Co2 O5 180.0 . 2_665
O4 Co2 O9 88.25(9) 2_665 2_665
O4 Co2 O9 91.75(9) . 2_665
O5 Co2 O9 91.74(9) . 2_665
O5 Co2 O9 88.26(9) 2_665 2_665
O4 Co2 O9 91.75(9) 2_665 .
O4 Co2 O9 88.25(9) . .
O5 Co2 O9 88.26(9) . .
O5 Co2 O9 91.74(9) 2_665 .
O9 Co2 O9 180.0 2_665 .
C15 N1 C19 117.2(3) . .
C15 N1 Co1 124.3(2) . .
C19 N1 Co1 118.5(2) . .
N2 N2 C17 115.4(5) 2_556 .
C1 O2 Co1 130.54(18) . .
C1 O2 Co1 123.49(18) . 2_655
Co1 O2 Co1 103.68(8) . 2_655
P1 O3 Co1 129.62(12) . .
P1 O4 Co2 128.44(11) . .
C8 O5 Co2 129.6(2) . .
Co1 O7 H7A 107(3) . .
Co1 O7 H7B 116(3) . .
H7A O7 H7B 106(2) . .
Co1 O8 H8A 104(2) . .
Co1 O8 H8B 104(4) . .
H8A O8 H8B 108(3) . .
C20 O9 Co2 124.7(2) . .
C20 O9 H9 106(3) . .
Co2 O9 H9 119(3) . .
O3 P1 O4 112.08(11) . .
O3 P1 C7 107.75(12) . .
O4 P1 C7 109.73(13) . .
O3 P1 C14 105.57(13) . .
O4 P1 C14 113.18(12) . .
C7 P1 C14 108.29(13) . .

loop_
_geom_bond_atom_site_label_1
_geom_bond_atom_site_label_2
_geom_bond_distance
_geom_bond_site_symmetry_2
C1 O1 1.245(4) .
C1 O2 1.278(3) .
C1 C2 1.504(4) .
C2 C3 1.390(4) .
C2 C7 1.405(4) .
C3 C4 1.381(4) .
C3 H3 0.9300 .
C4 C5 1.375(5) .
C4 H4 0.9300 .
C5 C6 1.384(4) .
C5 H5 0.9300 .
C6 C7 1.391(4) .
C6 H6 0.9300 .
C7 P1 1.818(3) .
C8 O6 1.251(4) .
C8 O5 1.264(4) .
C8 C9 1.509(5) .
C9 C10 1.395(5) .
C9 C14 1.411(4) .
C10 C11 1.377(6) .
C10 H10 0.9300 .
C11 C12 1.382(6) .
C11 H11 0.9300 .
C12 C13 1.382(5) .
C12 H12 0.9300 .
C13 C14 1.404(5) .
C13 H13 0.9300 .
C14 P1 1.827(3) .
C15 N1 1.328(4) .
C15 C16 1.378(5) .
C15 H15 0.9300 .
C16 C17 1.369(5) .
C16 H16 0.9300 .
C17 C18 1.371(5) .
C17 N2 1.446(4) .
C18 C19 1.374(5) .
C18 H18 0.9300 .
C19 N1 1.334(4) .
C19 H19 0.9300 .
C20 O9 1.413(4) .
C20 C21 1.485(6) .
C20 H20A 0.9700 .
C20 H20B 0.9700 .
C21 H21A 0.9600 .
C21 H21B 0.9600 .
C21 H21C 0.9600 .
Co1 O3 2.0187(19) .
Co1 O7 2.051(2) .
Co1 O8 2.117(3) .
Co1 O2 2.135(2) .
Co1 N1 2.187(2) .
Co1 O2 2.2908(19) 2_655
Co2 O4 2.054(2) 2_665
Co2 O4 2.054(2) .
Co2 O5 2.0589(19) .
Co2 O5 2.059(2) 2_665
Co2 O9 2.153(2) 2_665
Co2 O9 2.153(2) .
N2 N2 1.122(6) 2_556
O2 Co1 2.2908(19) 2_655
O3 P1 1.511(2) .
O4 P1 1.514(2) .
O7 H7A 0.847(10) .
O7 H7B 0.847(10) .
O8 H8A 0.96(3) .
O8 H8B 0.68(4) .
O9 H9 0.79(4) .

loop_
_geom_hbond_atom_site_label_D
_geom_hbond_atom_site_label_H
_geom_hbond_atom_site_label_A
_geom_hbond_distance_DH
_geom_hbond_distance_HA
_geom_hbond_distance_DA
_geom_hbond_angle_DHA
_geom_hbond_site_symmetry_A
O9 H9 O1 0.79(4) 2.02(4) 2.817(3) 179(4) 2_665
O7 H7A O6 0.847(10) 1.903(13) 2.740(3) 169(4) 1_545
O8 H8A O6 0.96(3) 1.81(4) 2.763(4) 168(3) 1_545
O7 H7B O4 0.847(10) 1.849(15) 2.676(3) 165(4) 2_655
O8 H8B O1 0.68(4) 2.01(4) 2.648(3) 158(5) 2_655

loop_
_geom_torsion_atom_site_label_1
_geom_torsion_atom_site_label_2
_geom_torsion_atom_site_label_3
_geom_torsion_atom_site_label_4
_geom_torsion
_geom_torsion_site_symmetry_1
_geom_torsion_site_symmetry_4
O1 C1 C2 C3 54.8(4) . .
O2 C1 C2 C3 -124.4(3) . .
O1 C1 C2 C7 -123.7(3) . .
O2 C1 C2 C7 57.1(4) . .
C7 C2 C3 C4 -3.3(5) . .
C1 C2 C3 C4 178.1(3) . .
C2 C3 C4 C5 1.7(5) . .
C3 C4 C5 C6 0.9(5) . .
C4 C5 C6 C7 -1.9(5) . .
C5 C6 C7 C2 0.3(5) . .
C5 C6 C7 P1 -179.0(3) . .
C3 C2 C7 C6 2.3(4) . .
C1 C2 C7 C6 -179.2(3) . .
C3 C2 C7 P1 -178.4(2) . .
C1 C2 C7 P1 0.1(4) . .
O6 C8 C9 C10 -5.2(4) . .
O5 C8 C9 C10 176.0(3) . .
O6 C8 C9 C14 175.6(3) . .
O5 C8 C9 C14 -3.1(4) . .
C14 C9 C10 C11 0.2(6) . .
C8 C9 C10 C11 -179.0(4) . .
C9 C10 C11 C12 0.1(7) . .
C10 C11 C12 C13 -0.2(7) . .
C11 C12 C13 C14 0.0(6) . .
C12 C13 C14 C9 0.2(5) . .
C12 C13 C14 P1 -178.3(3) . .
C10 C9 C14 C13 -0.3(5) . .
C8 C9 C14 C13 178.8(3) . .
C10 C9 C14 P1 178.0(3) . .
C8 C9 C14 P1 -2.8(5) . .
N1 C15 C16 C17 -1.0(6) . .
C15 C16 C17 C18 -0.5(6) . .
C15 C16 C17 N2 175.4(4) . .
C16 C17 C18 C19 0.4(6) . .
N2 C17 C18 C19 -175.9(4) . .
C17 C18 C19 N1 1.3(6) . .
C16 C15 N1 C19 2.5(5) . .
C16 C15 N1 Co1 -175.9(3) . .
C18 C19 N1 C15 -2.7(5) . .
C18 C19 N1 Co1 175.8(3) . .
O3 Co1 N1 C15 142.4(3) . .
O7 Co1 N1 C15 -32.8(3) . .
O8 Co1 N1 C15 -125.2(3) . .
O2 Co1 N1 C15 55.3(3) . .
O2 Co1 N1 C15 -78.6(7) 2_655 .
O3 Co1 N1 C19 -36.0(2) . .
O7 Co1 N1 C19 148.8(2) . .
O8 Co1 N1 C19 56.3(2) . .
O2 Co1 N1 C19 -123.2(2) . .
O2 Co1 N1 C19 103.0(6) 2_655 .
C16 C17 N2 N2 -2.5(9) . 2_556
C18 C17 N2 N2 173.6(6) . 2_556
O1 C1 O2 Co1 -177.7(2) . .
C2 C1 O2 Co1 1.4(4) . .
O1 C1 O2 Co1 22.4(4) . 2_655
C2 C1 O2 Co1 -158.42(19) . 2_655
O3 Co1 O2 C1 -66.0(2) . .
O7 Co1 O2 C1 108.2(2) . .
O8 Co1 O2 C1 -154.4(4) . .
N1 Co1 O2 C1 23.2(3) . .
O2 Co1 O2 C1 -162.8(3) 2_655 .
O3 Co1 O2 Co1 96.84(8) . 2_655
O7 Co1 O2 Co1 -88.96(9) . 2_655
O8 Co1 O2 Co1 8.4(4) . 2_655
N1 Co1 O2 Co1 -173.96(8) . 2_655
O2 Co1 O2 Co1 0.0 2_655 2_655
O7 Co1 O3 P1 -27.0(8) . .
O8 Co1 O3 P1 -156.61(16) . .
O2 Co1 O3 P1 35.65(15) . .
N1 Co1 O3 P1 -73.76(16) . .
O2 Co1 O3 P1 111.59(15) 2_655 .
O4 Co2 O4 P1 163(100) 2_665 .
O5 Co2 O4 P1 -2.75(15) . .
O5 Co2 O4 P1 177.25(15) 2_665 .
O9 Co2 O4 P1 -94.34(16) 2_665 .
O9 Co2 O4 P1 85.66(16) . .
O6 C8 O5 Co2 103.9(3) . .
C9 C8 O5 Co2 -77.4(3) . .
O4 Co2 O5 C8 -86.9(3) 2_665 .
O4 Co2 O5 C8 93.1(3) . .
O5 Co2 O5 C8 9(100) 2_665 .
O9 Co2 O5 C8 -175.3(3) 2_665 .
O9 Co2 O5 C8 4.7(3) . .
C21 C20 O9 Co2 -157.8(3) . .
O4 Co2 O9 C20 -128.9(3) 2_665 .
O4 Co2 O9 C20 51.1(3) . .
O5 Co2 O9 C20 135.8(3) . .
O5 Co2 O9 C20 -44.2(3) 2_665 .
O9 Co2 O9 C20 -41(100) 2_665 .
Co1 O3 P1 O4 -88.95(16) . .
Co1 O3 P1 C7 31.86(18) . .
Co1 O3 P1 C14 147.41(15) . .
Co2 O4 P1 O3 -173.65(13) . .
Co2 O4 P1 C7 66.69(18) . .
Co2 O4 P1 C14 -54.38(19) . .
C6 C7 P1 O3 108.0(3) . .
C2 C7 P1 O3 -71.4(2) . .
C6 C7 P1 O4 -129.8(2) . .
C2 C7 P1 O4 50.9(3) . .
C6 C7 P1 C14 -5.8(3) . .
C2 C7 P1 C14 174.9(2) . .
C13 C14 P1 O3 0.3(3) . .
C9 C14 P1 O3 -178.1(3) . .
C13 C14 P1 O4 -122.6(2) . .
C9 C14 P1 O4 59.0(3) . .
C13 C14 P1 C7 115.5(2) . .
C9 C14 P1 C7 -62.9(3) . .
